data_2109046
loop_
_publ_author_name
'Ragusa, Arianna C.'
'Peloquin, Andrew J.'
'Shahani, Marjan M.'
'Dowling, Keri N.'
'Golen, James A.'
'McMillen, Colin D.'
'Rabinovich, Daniel'
'Pennington, William T.'

_publ_section_title
;
 Heterocyclic 1,3-diazepine-based thiones and selones as versatile
 halogen-bond acceptors
;
_journal_coeditor_code RM5061
_journal_issue 5
_journal_name_full 'Acta Crystallographica Section B'
_journal_page_first
;
;
_journal_paper_doi 10.1107/S2052520622008150
_journal_volume 78
_journal_year 2022
_chemical_formula_moiety 'C23 H30 N2 S, C2 H3 N'
_chemical_formula_sum 'C25 H33 N3 S'
_chemical_formula_weight 407.60
_space_group_crystal_system monoclinic
_space_group_IT_number 14
_space_group_name_Hall '-P 2ybc'
_space_group_name_H-M_alt 'P 1 21/c 1'
_atom_sites_solution_hydrogens geom
_atom_sites_solution_primary dual
_atom_sites_solution_secondary difmap
_audit_creation_date 2021-11-01
_audit_creation_method
;
Olex2 1.5
(compiled 2021.10.07 svn.r9718050b for OlexSys, GUI svn.r6410)
;
_cell_angle_alpha 90
_cell_angle_beta 113.028(2)
_cell_angle_gamma 90
_cell_formula_units_Z 4
_cell_length_a 13.0884(6)
_cell_length_b 12.9760(5)
_cell_length_c 14.4293(7)
_cell_measurement_reflns_used 9891
_cell_measurement_temperature 100.0
_cell_measurement_theta_max 27.48
_cell_measurement_theta_min 2.31
_cell_volume 2255.32(18)
_computing_cell_refinement 'SAINT V8.38A (Bruker AXS Inc., 2017)'
_computing_data_collection 'APEX3 v2017.3-0 (Bruker AXS Inc., 2017)'
_computing_data_reduction 'SAINT V8.38A (Bruker AXS Inc., 2017)'
_computing_molecular_graphics 'Mercury (Macrae <i>et al.</i>, 2008)'
_computing_publication_material 'Olex2 1.5 (Dolomanov <i>et al.</i>, 2009)'
_computing_structure_refinement 'SHELXL 2018/3 (Sheldrick, 2015<i>b</i>)'
_computing_structure_solution 'SHELXT 2018/2 (Sheldrick, 2015<i>a</i>)'
_diffrn_ambient_temperature 100.0
_diffrn_measured_fraction_theta_full 0.998
_diffrn_measured_fraction_theta_max 0.998
_diffrn_measurement_device_type 'Bruker D8 Venture Photon 2'
_diffrn_measurement_method '\f and \w scans'
_diffrn_radiation_type MoK\a
_diffrn_radiation_wavelength 0.71073
_diffrn_reflns_av_R_equivalents 0.0458
_diffrn_reflns_av_unetI/netI 0.0266
_diffrn_reflns_Laue_measured_fraction_full 0.998
_diffrn_reflns_Laue_measured_fraction_max 0.998
_diffrn_reflns_limit_h_max 17
_diffrn_reflns_limit_h_min -16
_diffrn_reflns_limit_k_max 16
_diffrn_reflns_limit_k_min -16
_diffrn_reflns_limit_l_max 18
_diffrn_reflns_limit_l_min -18
_diffrn_reflns_number 34671
_diffrn_reflns_point_group_measured_fraction_full 0.998
_diffrn_reflns_point_group_measured_fraction_max 0.998
_diffrn_reflns_theta_full 25.242
_diffrn_reflns_theta_max 27.490
_diffrn_reflns_theta_min 2.194
_diffrn_source 'Incoatec I\mS'
_diffrn_source_current 1.0
_diffrn_source_power 0.05
_diffrn_source_voltage 50.0
_diffrn_standards_number 0
_exptl_absorpt_coefficient_mu 0.159
_exptl_absorpt_correction_T_max 0.7456
_exptl_absorpt_correction_T_min 0.7110
_exptl_absorpt_correction_type multi-scan
_exptl_absorpt_process_details 'SADABS v2016/2 (Bruker AXS Inc., 2017)'
_exptl_crystal_colour colourless
_exptl_crystal_colour_primary colourless
_exptl_crystal_density_diffrn 1.200
_exptl_crystal_density_meas ?
_exptl_crystal_density_method 'not measured'
_exptl_crystal_description plank
_exptl_crystal_F_000 880
_exptl_crystal_size_max 0.261
_exptl_crystal_size_mid 0.165
_exptl_crystal_size_min 0.102
_exptl_transmission_factor_max 'not measured'
_exptl_transmission_factor_min 'not measured'
_refine_diff_density_max 0.276
_refine_diff_density_min -0.212
_refine_diff_density_rms 0.046
_refine_ls_extinction_method none
_refine_ls_goodness_of_fit_ref 1.060
_refine_ls_hydrogen_treatment constr
_refine_ls_matrix_type full
_refine_ls_number_parameters 288
_refine_ls_number_reflns 5148
_refine_ls_number_restraints 36
_refine_ls_restrained_S_all 1.057
_refine_ls_R_factor_all 0.0483
_refine_ls_R_factor_gt 0.0383
_refine_ls_shift/su_max 0.001
_refine_ls_shift/su_mean 0.000
_refine_ls_structure_factor_coef Fsqd
_refine_ls_weighting_details 'w=1/[\s^2^(Fo^2^)+(0.0294P)^2^+1.5344P] where P=(Fo^2^+2Fc^2^)/3'
_refine_ls_weighting_scheme calc
_refine_ls_wR_factor_gt 0.0865
_refine_ls_wR_factor_ref 0.0956
_reflns_Friedel_coverage 0.000
_reflns_number_gt 4419
_reflns_number_total 5148
_reflns_threshold_expression 'I > 2\s(I)'
_cod_data_source_file rm5061sup1.cif
_cod_data_source_block SDiazMesS_MeCN
_cod_depositor_comments
;
The following automatic conversions were performed:

data item '_exptl_crystal_density_meas' value 'not measured' was
changed to '?' -- the value is perceived as not measured.

Automatic conversion script
Id: cif_fix_values 7556 2019-12-06 15:28:31Z antanas 
;
_cod_database_code 2109046
_shelx_shelxl_version_number 2016/6
_shelx_space_group_comment
;
The symmetry employed for this shelxl refinement is uniquely defined
by the following loop, which should always be used as a source of
symmetry information in preference to the above space-group names.
They are only intended as comments.
;
_shelx_estimated_absorpt_t_max 0.984
_shelx_estimated_absorpt_t_min 0.960
_olex2_refinement_description
;
1. Fixed Uiso
 At 1.2 times of:
  All C(H) groups, All C(H,H) groups
 At 1.5 times of:
  All C(H,H,H) groups
2. Shared sites
{C3, C3B}
3. Uiso/Uaniso restraints and constraints
C4 \\sim C4B \\sim C5 \\sim C5B: within 2A with sigma of 0.01 and sigma for
terminal atoms of 0.02 within 2A
Uanis(C3) = Uanis(C3B)
4. Others
 Sof(C3B)=Sof(H3BA)=Sof(H3BB)=Sof(C4B)=Sof(H4BA)=Sof(H4BB)=Sof(C5B)=Sof(H5BA)=
 Sof(H5BB)=1-FVAR(1)
 Sof(C3)=Sof(H3A)=Sof(H3B)=Sof(C4)=Sof(H4A)=Sof(H4B)=Sof(C5)=Sof(H5A)=Sof(H5B)=
 FVAR(1)
5.a Secondary CH2 refined with riding coordinates:
 C2(H2A,H2B), C3(H3A,H3B), C4(H4A,H4B), C5(H5A,H5B), C3B(H3BA,H3BB), C4B(H4BA,
 H4BB), C5B(H5BA,H5BB)
5.b Aromatic/amide H refined with riding coordinates:
 C8(H8), C10(H10), C17(H17), C19(H19)
5.c Idealised Me refined as rotating group:
 C12(H12A,H12B,H12C), C13(H13A,H13B,H13C), C14(H14A,H14B,H14C), C21(H21A,H21B,
 H21C), C22(H22A,H22B,H22C), C23(H23A,H23B,H23C), C25(H25A,H25B,H25C)
;
_olex2_submission_special_instructions 'No special instructions were received'

loop_
_space_group_symop_operation_xyz
'x, y, z'
'-x, y+1/2, -z+1/2'
'-x, -y, -z'
'x, -y-1/2, z-1/2'

loop_
_atom_site_label
_atom_site_type_symbol
_atom_site_fract_x
_atom_site_fract_y
_atom_site_fract_z
_atom_site_U_iso_or_equiv
_atom_site_adp_type
_atom_site_occupancy
_atom_site_site_symmetry_order
_atom_site_calc_flag
_atom_site_refinement_flags_posn
_atom_site_refinement_flags_adp
_atom_site_refinement_flags_occupancy
_atom_site_disorder_assembly
_atom_site_disorder_group
S1 S 0.43804(3) 0.35053(3) 0.58591(3) 0.02002(9) Uani 1 1 d . . . . .
N1 N 0.28488(9) 0.23910(8) 0.61966(8) 0.0165(2) Uani 1 1 d . . . . .
N2 N 0.46730(9) 0.20752(8) 0.72720(9) 0.0187(2) Uani 1 1 d . . . . .
N3 N 0.09785(14) 0.67080(12) 0.36918(13) 0.0476(4) Uani 1 1 d . . . . .
C1 C 0.39454(10) 0.26151(10) 0.64704(10) 0.0166(3) Uani 1 1 d . . . . .
C2 C 0.23875(11) 0.20489(10) 0.69367(10) 0.0197(3) Uani 1 1 d . . . . .
H2A H 0.158630 0.221813 0.666660 0.024 Uiso 1 1 calc R U . A 1
H2B H 0.275153 0.244855 0.756507 0.024 Uiso 1 1 calc R U . A 1
C3 C 0.25226(12) 0.09117(11) 0.71954(12) 0.0244(3) Uani 0.853(4) 1 d . . P B 1
H3A H 0.228597 0.050171 0.656754 0.029 Uiso 0.853(4) 1 calc R U P B 1
H3B H 0.204117 0.072263 0.755400 0.029 Uiso 0.853(4) 1 calc R U P B 1
C4 C 0.37427(14) 0.06553(13) 0.78649(15) 0.0222(4) Uani 0.853(4) 1 d . U P B 1
H4A H 0.396298 0.103339 0.850990 0.027 Uiso 0.853(4) 1 calc R U P B 1
H4B H 0.381061 -0.009156 0.801739 0.027 Uiso 0.853(4) 1 calc R U P B 1
C5 C 0.45187(13) 0.09440(12) 0.73532(14) 0.0184(4) Uani 0.853(4) 1 d . U P B 1
H5A H 0.525312 0.062796 0.773239 0.022 Uiso 0.853(4) 1 calc R U P B 1
H5B H 0.422643 0.064450 0.666758 0.022 Uiso 0.853(4) 1 calc R U P B 1
C3B C 0.25226(12) 0.09117(11) 0.71954(12) 0.0244(3) Uani 0.147(4) 1 d . . P B 2
H3BA H 0.246800 0.080709 0.785409 0.029 Uiso 0.147(4) 1 calc R U P B 2
H3BB H 0.190672 0.052680 0.668254 0.029 Uiso 0.147(4) 1 calc R U P B 2
C4B C 0.3582(8) 0.0489(7) 0.7244(9) 0.023(2) Uani 0.147(4) 1 d . U P B 2
H4BA H 0.359614 0.046335 0.656333 0.027 Uiso 0.147(4) 1 calc R U P B 2
H4BB H 0.369209 -0.021765 0.752537 0.027 Uiso 0.147(4) 1 calc R U P B 2
C5B C 0.4460(8) 0.1189(8) 0.7908(8) 0.020(2) Uani 0.147(4) 1 d . U P B 2
H5BA H 0.515448 0.079555 0.825370 0.024 Uiso 0.147(4) 1 calc R U P B 2
H5BB H 0.422805 0.148530 0.842708 0.024 Uiso 0.147(4) 1 calc R U P B 2
C6 C 0.20570(10) 0.28179(10) 0.52689(10) 0.0163(3) Uani 1 1 d . . . . .
C7 C 0.15783(10) 0.37797(10) 0.52853(10) 0.0184(3) Uani 1 1 d . . . . .
C8 C 0.08166(10) 0.41758(10) 0.43835(10) 0.0192(3) Uani 1 1 d . . . . .
H8 H 0.048292 0.482545 0.438570 0.023 Uiso 1 1 calc R U . . .
C9 C 0.05303(10) 0.36447(10) 0.34774(10) 0.0187(3) Uani 1 1 d . . . . .
C10 C 0.10009(11) 0.26778(10) 0.34924(10) 0.0185(3) Uani 1 1 d . . . . .
H10 H 0.079210 0.229709 0.288364 0.022 Uiso 1 1 calc R U . . .
C11 C 0.17719(10) 0.22557(10) 0.43810(10) 0.0173(3) Uani 1 1 d . . . . .
C12 C 0.18995(12) 0.43966(11) 0.62429(11) 0.0246(3) Uani 1 1 d . . . . .
H12A H 0.167502 0.511629 0.607762 0.037 Uiso 1 1 calc R U . . .
H12B H 0.270551 0.436191 0.661594 0.037 Uiso 1 1 calc R U . . .
H12C H 0.152680 0.411279 0.665779 0.037 Uiso 1 1 calc R U . . .
C13 C -0.02441(11) 0.41249(11) 0.24993(11) 0.0234(3) Uani 1 1 d . . . . .
H13A H -0.093642 0.432848 0.255975 0.035 Uiso 1 1 calc R U . . .
H13B H -0.040698 0.362349 0.195213 0.035 Uiso 1 1 calc R U . . .
H13C H 0.010950 0.473390 0.235227 0.035 Uiso 1 1 calc R U . . .
C14 C 0.22854(12) 0.12205(11) 0.43677(11) 0.0229(3) Uani 1 1 d . . . . .
H14A H 0.309381 0.129308 0.461515 0.034 Uiso 1 1 calc R U . . .
H14B H 0.199912 0.095343 0.367747 0.034 Uiso 1 1 calc R U . . .
H14C H 0.209742 0.074104 0.480178 0.034 Uiso 1 1 calc R U . . .
C15 C 0.57768(11) 0.24817(10) 0.78090(10) 0.0179(3) Uani 1 1 d . . . . .
C16 C 0.59395(11) 0.31750(10) 0.85958(10) 0.0188(3) Uani 1 1 d . . . . .
C17 C 0.70119(11) 0.35298(10) 0.91484(10) 0.0203(3) Uani 1 1 d . . . . .
H17 H 0.713024 0.399966 0.968560 0.024 Uiso 1 1 calc R U . . .
C18 C 0.79137(11) 0.32167(11) 0.89370(10) 0.0210(3) Uani 1 1 d . . . . .
C19 C 0.77190(11) 0.25361(11) 0.81392(10) 0.0207(3) Uani 1 1 d . . . . .
H19 H 0.832619 0.232259 0.798086 0.025 Uiso 1 1 calc R U . . .
C20 C 0.66612(11) 0.21580(10) 0.75651(10) 0.0195(3) Uani 1 1 d . . . . .
C21 C 0.49809(11) 0.35392(11) 0.88439(11) 0.0228(3) Uani 1 1 d . . . . .
H21A H 0.523644 0.408264 0.935516 0.034 Uiso 1 1 calc R U . . .
H21B H 0.469045 0.296015 0.910328 0.034 Uiso 1 1 calc R U . . .
H21C H 0.439327 0.381115 0.823437 0.034 Uiso 1 1 calc R U . . .
C22 C 0.90777(12) 0.35963(12) 0.95412(12) 0.0281(3) Uani 1 1 d . . . . .
H22A H 0.905297 0.414202 1.000146 0.042 Uiso 1 1 calc R U . . .
H22B H 0.940177 0.386907 0.908357 0.042 Uiso 1 1 calc R U . . .
H22C H 0.953302 0.302382 0.993033 0.042 Uiso 1 1 calc R U . . .
C23 C 0.64884(12) 0.14485(11) 0.66898(11) 0.0257(3) Uani 1 1 d . . . . .
H23A H 0.708850 0.154847 0.645302 0.039 Uiso 1 1 calc R U . . .
H23B H 0.577439 0.160375 0.614221 0.039 Uiso 1 1 calc R U . . .
H23C H 0.648980 0.073193 0.690472 0.039 Uiso 1 1 calc R U . . .
C24 C 0.18720(14) 0.64241(12) 0.41048(12) 0.0315(4) Uani 1 1 d . . . . .
C25 C 0.29974(13) 0.60517(12) 0.46426(13) 0.0313(3) Uani 1 1 d . . . . .
H25A H 0.329179 0.632888 0.532906 0.047 Uiso 1 1 calc R U . . .
H25B H 0.346612 0.627785 0.429237 0.047 Uiso 1 1 calc R U . . .
H25C H 0.299335 0.529708 0.466905 0.047 Uiso 1 1 calc R U . . .

loop_
_atom_site_aniso_label
_atom_site_aniso_U_11
_atom_site_aniso_U_22
_atom_site_aniso_U_33
_atom_site_aniso_U_23
_atom_site_aniso_U_13
_atom_site_aniso_U_12
S1 0.01496(16) 0.02198(17) 0.02167(17) 0.00425(13) 0.00560(13) -0.00078(12)
N1 0.0129(5) 0.0196(5) 0.0156(5) 0.0018(4) 0.0040(4) 0.0005(4)
N2 0.0138(5) 0.0164(5) 0.0214(6) 0.0038(4) 0.0020(4) -0.0005(4)
N3 0.0424(9) 0.0371(8) 0.0448(9) 0.0127(7) -0.0029(7) -0.0020(7)
C1 0.0146(6) 0.0160(6) 0.0178(6) -0.0015(5) 0.0048(5) 0.0017(5)
C2 0.0175(6) 0.0239(7) 0.0188(6) 0.0017(5) 0.0082(5) 0.0016(5)
C3 0.0242(7) 0.0228(7) 0.0299(8) 0.0050(6) 0.0147(6) -0.0002(6)
C4 0.0241(9) 0.0197(8) 0.0240(10) 0.0051(7) 0.0109(8) 0.0017(6)
C5 0.0173(7) 0.0152(7) 0.0217(9) 0.0018(6) 0.0065(6) 0.0016(6)
C3B 0.0242(7) 0.0228(7) 0.0299(8) 0.0050(6) 0.0147(6) -0.0002(6)
C4B 0.022(4) 0.018(4) 0.023(4) 0.007(3) 0.004(3) -0.001(3)
C5B 0.021(4) 0.022(4) 0.020(4) 0.009(3) 0.009(3) 0.008(3)
C6 0.0109(5) 0.0206(6) 0.0156(6) 0.0020(5) 0.0035(5) -0.0010(5)
C7 0.0134(6) 0.0222(6) 0.0192(6) -0.0004(5) 0.0058(5) -0.0006(5)
C8 0.0140(6) 0.0204(6) 0.0229(7) 0.0021(5) 0.0069(5) 0.0024(5)
C9 0.0125(6) 0.0248(7) 0.0186(6) 0.0041(5) 0.0057(5) -0.0009(5)
C10 0.0144(6) 0.0240(6) 0.0166(6) -0.0008(5) 0.0053(5) -0.0029(5)
C11 0.0135(6) 0.0189(6) 0.0193(6) 0.0003(5) 0.0062(5) -0.0018(5)
C12 0.0242(7) 0.0247(7) 0.0216(7) -0.0032(6) 0.0052(6) 0.0069(6)
C13 0.0184(6) 0.0288(7) 0.0203(7) 0.0053(6) 0.0044(5) 0.0027(5)
C14 0.0245(7) 0.0209(7) 0.0216(7) -0.0018(5) 0.0073(6) 0.0018(5)
C15 0.0136(6) 0.0190(6) 0.0176(6) 0.0035(5) 0.0022(5) -0.0006(5)
C16 0.0175(6) 0.0197(6) 0.0184(6) 0.0040(5) 0.0061(5) 0.0016(5)
C17 0.0201(6) 0.0217(6) 0.0179(6) -0.0017(5) 0.0062(5) -0.0008(5)
C18 0.0160(6) 0.0238(7) 0.0204(7) 0.0010(5) 0.0040(5) -0.0012(5)
C19 0.0148(6) 0.0246(7) 0.0216(7) 0.0001(5) 0.0058(5) 0.0023(5)
C20 0.0181(6) 0.0193(6) 0.0185(6) 0.0013(5) 0.0043(5) 0.0023(5)
C21 0.0190(6) 0.0281(7) 0.0225(7) 0.0013(6) 0.0095(6) 0.0026(5)
C22 0.0175(7) 0.0341(8) 0.0290(8) -0.0069(6) 0.0053(6) -0.0041(6)
C23 0.0208(7) 0.0280(7) 0.0245(7) -0.0061(6) 0.0046(6) 0.0029(6)
C24 0.0391(9) 0.0238(7) 0.0262(8) 0.0029(6) 0.0069(7) -0.0071(6)
C25 0.0302(8) 0.0290(8) 0.0348(9) -0.0034(7) 0.0128(7) -0.0028(6)

loop_
_atom_type_symbol
_atom_type_description
_atom_type_scat_dispersion_real
_atom_type_scat_dispersion_imag
_atom_type_scat_source
C C 0.0033 0.0016 'International Tables Vol C Tables 4.2.6.8 and 6.1.1.4'
H H 0.0000 0.0000 'International Tables Vol C Tables 4.2.6.8 and 6.1.1.4'
N N 0.0061 0.0033 'International Tables Vol C Tables 4.2.6.8 and 6.1.1.4'
S S 0.1246 0.1234 'International Tables Vol C Tables 4.2.6.8 and 6.1.1.4'

loop_
_geom_angle_atom_site_label_1
_geom_angle_atom_site_label_2
_geom_angle_atom_site_label_3
_geom_angle
_geom_angle_site_symmetry_1
_geom_angle_site_symmetry_3
_geom_angle_publ_flag
C1 N1 C2 122.24(11) . . ?
C1 N1 C6 118.64(11) . . ?
C6 N1 C2 115.77(10) . . ?
C1 N2 C5 119.93(11) . . ?
C1 N2 C5B 130.4(4) . . ?
C1 N2 C15 119.03(11) . . ?
C15 N2 C5 117.02(11) . . ?
C15 N2 C5B 108.9(4) . . ?
N1 C1 S1 121.91(10) . . ?
N1 C1 N2 116.20(11) . . ?
N2 C1 S1 121.89(10) . . ?
N1 C2 H2A 108.5 . . ?
N1 C2 H2B 108.5 . . ?
N1 C2 C3 115.28(11) . . ?
N1 C2 C3B 115.28(11) . . ?
H2A C2 H2B 107.5 . . ?
C3 C2 H2A 108.5 . . ?
C3 C2 H2B 108.5 . . ?
C2 C3 H3A 109.5 . . ?
C2 C3 H3B 109.5 . . ?
C2 C3 C4 110.87(12) . . ?
H3A C3 H3B 108.1 . . ?
C4 C3 H3A 109.5 . . ?
C4 C3 H3B 109.5 . . ?
C3 C4 H4A 109.3 . . ?
C3 C4 H4B 109.3 . . ?
H4A C4 H4B 108.0 . . ?
C5 C4 C3 111.55(14) . . ?
C5 C4 H4A 109.3 . . ?
C5 C4 H4B 109.3 . . ?
N2 C5 C4 114.70(14) . . ?
N2 C5 H5A 108.6 . . ?
N2 C5 H5B 108.6 . . ?
C4 C5 H5A 108.6 . . ?
C4 C5 H5B 108.6 . . ?
H5A C5 H5B 107.6 . . ?
C2 C3B H3BA 108.9 . . ?
C2 C3B H3BB 108.9 . . ?
H3BA C3B H3BB 107.8 . . ?
C4B C3B C2 113.2(4) . . ?
C4B C3B H3BA 108.9 . . ?
C4B C3B H3BB 108.9 . . ?
C3B C4B H4BA 110.5 . . ?
C3B C4B H4BB 110.5 . . ?
C3B C4B C5B 106.3(9) . . ?
H4BA C4B H4BB 108.7 . . ?
C5B C4B H4BA 110.5 . . ?
C5B C4B H4BB 110.5 . . ?
N2 C5B H5BA 109.7 . . ?
N2 C5B H5BB 109.7 . . ?
C4B C5B N2 110.0(8) . . ?
C4B C5B H5BA 109.7 . . ?
C4B C5B H5BB 109.7 . . ?
H5BA C5B H5BB 108.2 . . ?
C7 C6 N1 119.30(12) . . ?
C11 C6 N1 119.25(11) . . ?
C11 C6 C7 121.45(12) . . ?
C6 C7 C12 121.49(12) . . ?
C8 C7 C6 118.34(12) . . ?
C8 C7 C12 120.13(12) . . ?
C7 C8 H8 119.1 . . ?
C7 C8 C9 121.74(12) . . ?
C9 C8 H8 119.1 . . ?
C8 C9 C10 118.40(12) . . ?
C8 C9 C13 120.52(12) . . ?
C10 C9 C13 121.06(13) . . ?
C9 C10 H10 119.2 . . ?
C9 C10 C11 121.56(12) . . ?
C11 C10 H10 119.2 . . ?
C6 C11 C10 118.46(12) . . ?
C6 C11 C14 121.26(12) . . ?
C10 C11 C14 120.27(12) . . ?
C7 C12 H12A 109.5 . . ?
C7 C12 H12B 109.5 . . ?
C7 C12 H12C 109.5 . . ?
H12A C12 H12B 109.5 . . ?
H12A C12 H12C 109.5 . . ?
H12B C12 H12C 109.5 . . ?
C9 C13 H13A 109.5 . . ?
C9 C13 H13B 109.5 . . ?
C9 C13 H13C 109.5 . . ?
H13A C13 H13B 109.5 . . ?
H13A C13 H13C 109.5 . . ?
H13B C13 H13C 109.5 . . ?
C11 C14 H14A 109.5 . . ?
C11 C14 H14B 109.5 . . ?
C11 C14 H14C 109.5 . . ?
H14A C14 H14B 109.5 . . ?
H14A C14 H14C 109.5 . . ?
H14B C14 H14C 109.5 . . ?
C16 C15 N2 118.23(12) . . ?
C16 C15 C20 121.26(12) . . ?
C20 C15 N2 120.47(12) . . ?
C15 C16 C21 121.16(12) . . ?
C17 C16 C15 118.47(12) . . ?
C17 C16 C21 120.37(13) . . ?
C16 C17 H17 119.0 . . ?
C18 C17 C16 121.96(13) . . ?
C18 C17 H17 119.0 . . ?
C17 C18 C19 118.04(12) . . ?
C17 C18 C22 121.93(13) . . ?
C19 C18 C22 120.03(13) . . ?
C18 C19 H19 118.9 . . ?
C18 C19 C20 122.13(13) . . ?
C20 C19 H19 118.9 . . ?
C15 C20 C23 121.76(12) . . ?
C19 C20 C15 118.13(13) . . ?
C19 C20 C23 120.08(12) . . ?
C16 C21 H21A 109.5 . . ?
C16 C21 H21B 109.5 . . ?
C16 C21 H21C 109.5 . . ?
H21A C21 H21B 109.5 . . ?
H21A C21 H21C 109.5 . . ?
H21B C21 H21C 109.5 . . ?
C18 C22 H22A 109.5 . . ?
C18 C22 H22B 109.5 . . ?
C18 C22 H22C 109.5 . . ?
H22A C22 H22B 109.5 . . ?
H22A C22 H22C 109.5 . . ?
H22B C22 H22C 109.5 . . ?
C20 C23 H23A 109.5 . . ?
C20 C23 H23B 109.5 . . ?
C20 C23 H23C 109.5 . . ?
H23A C23 H23B 109.5 . . ?
H23A C23 H23C 109.5 . . ?
H23B C23 H23C 109.5 . . ?
N3 C24 C25 178.80(19) . . ?
C24 C25 H25A 109.5 . . ?
C24 C25 H25B 109.5 . . ?
C24 C25 H25C 109.5 . . ?
H25A C25 H25B 109.5 . . ?
H25A C25 H25C 109.5 . . ?
H25B C25 H25C 109.5 . . ?

loop_
_geom_bond_atom_site_label_1
_geom_bond_atom_site_label_2
_geom_bond_distance
_geom_bond_site_symmetry_2
_geom_bond_publ_flag
S1 C1 1.6821(14) . ?
N1 C1 1.3627(16) . ?
N1 C2 1.4854(17) . ?
N1 C6 1.4448(16) . ?
N2 C1 1.3688(16) . ?
N2 C5 1.4925(18) . ?
N2 C5B 1.563(9) . ?
N2 C15 1.4456(16) . ?
N3 C24 1.146(2) . ?
C2 H2A 0.9900 . ?
C2 H2B 0.9900 . ?
C2 C3 1.5154(19) . ?
C2 C3B 1.5154(19) . ?
C3 H3A 0.9900 . ?
C3 H3B 0.9900 . ?
C3 C4 1.545(2) . ?
C4 H4A 0.9900 . ?
C4 H4B 0.9900 . ?
C4 C5 1.518(2) . ?
C5 H5A 0.9900 . ?
C5 H5B 0.9900 . ?
C3B H3BA 0.9900 . ?
C3B H3BB 0.9900 . ?
C3B C4B 1.467(10) . ?
C4B H4BA 0.9900 . ?
C4B H4BB 0.9900 . ?
C4B C5B 1.485(15) . ?
C5B H5BA 0.9900 . ?
C5B H5BB 0.9900 . ?
C6 C7 1.4009(18) . ?
C6 C11 1.3924(18) . ?
C7 C8 1.3915(18) . ?
C7 C12 1.5074(19) . ?
C8 H8 0.9500 . ?
C8 C9 1.3934(19) . ?
C9 C10 1.3940(19) . ?
C9 C13 1.5128(18) . ?
C10 H10 0.9500 . ?
C10 C11 1.3964(18) . ?
C11 C14 1.5055(18) . ?
C12 H12A 0.9800 . ?
C12 H12B 0.9800 . ?
C12 H12C 0.9800 . ?
C13 H13A 0.9800 . ?
C13 H13B 0.9800 . ?
C13 H13C 0.9800 . ?
C14 H14A 0.9800 . ?
C14 H14B 0.9800 . ?
C14 H14C 0.9800 . ?
C15 C16 1.3980(19) . ?
C15 C20 1.3997(19) . ?
C16 C17 1.3936(19) . ?
C16 C21 1.5090(19) . ?
C17 H17 0.9500 . ?
C17 C18 1.390(2) . ?
C18 C19 1.393(2) . ?
C18 C22 1.5114(19) . ?
C19 H19 0.9500 . ?
C19 C20 1.3952(19) . ?
C20 C23 1.5068(19) . ?
C21 H21A 0.9800 . ?
C21 H21B 0.9800 . ?
C21 H21C 0.9800 . ?
C22 H22A 0.9800 . ?
C22 H22B 0.9800 . ?
C22 H22C 0.9800 . ?
C23 H23A 0.9800 . ?
C23 H23B 0.9800 . ?
C23 H23C 0.9800 . ?
C24 C25 1.453(2) . ?
C25 H25A 0.9800 . ?
C25 H25B 0.9800 . ?
C25 H25C 0.9800 . ?

loop_
_geom_hbond_atom_site_label_D
_geom_hbond_atom_site_label_H
_geom_hbond_atom_site_label_A
_geom_hbond_distance_DH
_geom_hbond_distance_HA
_geom_hbond_distance_DA
_geom_hbond_angle_DHA
_geom_hbond_site_symmetry_A
C4 H4B S1 0.99 2.92 3.6972(17) 135.7 2_646
C25 H25B S1 0.98 2.92 3.8180(17) 152.0 3_666

loop_
_geom_torsion_atom_site_label_1
_geom_torsion_atom_site_label_2
_geom_torsion_atom_site_label_3
_geom_torsion_atom_site_label_4
_geom_torsion
_geom_torsion_site_symmetry_1
_geom_torsion_site_symmetry_2
_geom_torsion_site_symmetry_3
_geom_torsion_site_symmetry_4
_geom_torsion_publ_flag
N1 C2 C3 C4 72.82(16) . . . . ?
N1 C2 C3B C4B 37.0(5) . . . . ?
N1 C6 C7 C8 -179.91(11) . . . . ?
N1 C6 C7 C12 2.12(19) . . . . ?
N1 C6 C11 C10 179.67(11) . . . . ?
N1 C6 C11 C14 -0.92(18) . . . . ?
N2 C15 C16 C17 176.86(12) . . . . ?
N2 C15 C16 C21 -3.40(19) . . . . ?
N2 C15 C20 C19 -176.92(12) . . . . ?
N2 C15 C20 C23 5.0(2) . . . . ?
C1 N1 C2 C3 -82.51(16) . . . . ?
C1 N1 C2 C3B -82.51(16) . . . . ?
C1 N1 C6 C7 -89.84(15) . . . . ?
C1 N1 C6 C11 91.29(15) . . . . ?
C1 N2 C5 C4 -86.51(18) . . . . ?
C1 N2 C5B C4B 38.3(10) . . . . ?
C1 N2 C15 C16 87.17(16) . . . . ?
C1 N2 C15 C20 -94.99(15) . . . . ?
C2 N1 C1 S1 -149.15(10) . . . . ?
C2 N1 C1 N2 30.80(17) . . . . ?
C2 N1 C6 C7 69.98(15) . . . . ?
C2 N1 C6 C11 -108.90(13) . . . . ?
C2 C3 C4 C5 -58.41(18) . . . . ?
C2 C3B C4B C5B 50.5(8) . . . . ?
C3 C4 C5 N2 70.95(19) . . . . ?
C5 N2 C1 S1 -136.86(12) . . . . ?
C5 N2 C1 N1 43.19(18) . . . . ?
C5 N2 C15 C16 -115.39(15) . . . . ?
C5 N2 C15 C20 62.46(18) . . . . ?
C3B C4B C5B N2 -88.9(9) . . . . ?
C5B N2 C1 S1 -176.6(6) . . . . ?
C5B N2 C1 N1 3.4(6) . . . . ?
C5B N2 C15 C16 -79.6(5) . . . . ?
C5B N2 C15 C20 98.3(5) . . . . ?
C6 N1 C1 S1 9.29(17) . . . . ?
C6 N1 C1 N2 -170.76(11) . . . . ?
C6 N1 C2 C3 118.47(13) . . . . ?
C6 N1 C2 C3B 118.47(13) . . . . ?
C6 C7 C8 C9 -0.4(2) . . . . ?
C7 C6 C11 C10 0.82(19) . . . . ?
C7 C6 C11 C14 -179.77(12) . . . . ?
C7 C8 C9 C10 2.0(2) . . . . ?
C7 C8 C9 C13 -176.07(12) . . . . ?
C8 C9 C10 C11 -2.25(19) . . . . ?
C9 C10 C11 C6 0.87(19) . . . . ?
C9 C10 C11 C14 -178.55(12) . . . . ?
C11 C6 C7 C8 -1.07(19) . . . . ?
C11 C6 C7 C12 -179.03(12) . . . . ?
C12 C7 C8 C9 177.61(12) . . . . ?
C13 C9 C10 C11 175.81(12) . . . . ?
C15 N2 C1 S1 19.92(17) . . . . ?
C15 N2 C1 N1 -160.03(12) . . . . ?
C15 N2 C5 C4 116.25(15) . . . . ?
C15 N2 C5B C4B -156.9(6) . . . . ?
C15 C16 C17 C18 0.2(2) . . . . ?
C16 C15 C20 C19 0.9(2) . . . . ?
C16 C15 C20 C23 -177.21(13) . . . . ?
C16 C17 C18 C19 0.7(2) . . . . ?
C16 C17 C18 C22 -179.58(13) . . . . ?
C17 C18 C19 C20 -0.8(2) . . . . ?
C18 C19 C20 C15 0.0(2) . . . . ?
C18 C19 C20 C23 178.14(13) . . . . ?
C20 C15 C16 C17 -1.0(2) . . . . ?
C20 C15 C16 C21 178.77(12) . . . . ?
C21 C16 C17 C18 -179.56(13) . . . . ?
C22 C18 C19 C20 179.46(13) . . . . ?

_cod_database_fobs_code 2109046
